data_1543002
loop_
_publ_author_name
'Chang, Meng-Yang'
'Cheng, Yu-Chieh'

_publ_section_title
;
 Synthesis of 1-Aryltetralins and 1-Arylnaphthalenes via (4 + 2)
 Annulation of \b-Ketosulfones with Styryl Bromides.
;
_journal_issue 7
_journal_name_full 'Organic letters'
_journal_page_first 1682
_journal_page_last 1685
_journal_paper_doi 10.1021/acs.orglett.6b00603
_journal_volume 18
_journal_year 2016
_chemical_formula_sum 'C25 H23 Br O4 S'
_chemical_formula_weight 499.40
_space_group_crystal_system triclinic
_space_group_IT_number 2
_space_group_name_Hall '-P 1'
_space_group_name_H-M_alt 'P -1'
_symmetry_space_group_name_Hall '-P 1'
_symmetry_space_group_name_H-M 'P -1'
_atom_sites_solution_hydrogens geom
_audit_creation_method SHELXL-2014/6
_cell_angle_alpha 103.093(2)
_cell_angle_beta 97.701(2)
_cell_angle_gamma 100.077(2)
_cell_formula_units_Z 2
_cell_length_a 8.5565(7)
_cell_length_b 10.4912(9)
_cell_length_c 13.4305(12)
_cell_measurement_reflns_used 3148
_cell_measurement_temperature 296(2)
_cell_measurement_theta_max 21.9973
_cell_measurement_theta_min 2.6722
_cell_volume 1137.06(17)
_computing_cell_refinement 'SAINT V8.34A (Bruker AXS Inc., 2013)'
_computing_data_collection 'APEX2 (Bruker AXS, 2010)'
_computing_data_reduction 'SAINT V8.34A (Bruker AXS Inc., 2013)'
_computing_molecular_graphics 'SHELXTL (Sheldrick, 2008)'
_computing_publication_material SHELXTL
_computing_structure_refinement 'SHELXL-2014/6 (Sheldrick, 2014)'
_diffrn_ambient_temperature 296(2)
_diffrn_detector_area_resol_mean 8.3333
_diffrn_measured_fraction_theta_full 0.996
_diffrn_measured_fraction_theta_max 0.990
_diffrn_measurement_device_type 'Bruker APEX-II CCD'
_diffrn_measurement_method '\f and \w scans'
_diffrn_radiation_type MoK\a
_diffrn_radiation_wavelength 0.71073
_diffrn_reflns_av_R_equivalents 0.0401
_diffrn_reflns_av_unetI/netI 0.0452
_diffrn_reflns_Laue_measured_fraction_full 0.996
_diffrn_reflns_Laue_measured_fraction_max 0.990
_diffrn_reflns_limit_h_max 10
_diffrn_reflns_limit_h_min -7
_diffrn_reflns_limit_k_max 13
_diffrn_reflns_limit_k_min -13
_diffrn_reflns_limit_l_max 16
_diffrn_reflns_limit_l_min -16
_diffrn_reflns_number 17314
_diffrn_reflns_point_group_measured_fraction_full 0.996
_diffrn_reflns_point_group_measured_fraction_max 0.990
_diffrn_reflns_theta_full 25.242
_diffrn_reflns_theta_max 26.513
_diffrn_reflns_theta_min 1.583
_exptl_absorpt_coefficient_mu 1.928
_exptl_absorpt_correction_T_max 0.9485
_exptl_absorpt_correction_T_min 0.8659
_exptl_absorpt_correction_type multi-scan
_exptl_absorpt_process_details 'SADABS V2014/4 (Bruker AXS Inc.)'
_exptl_crystal_colour Colorless
_exptl_crystal_density_diffrn 1.459
_exptl_crystal_density_meas ?
_exptl_crystal_density_method 'not measured'
_exptl_crystal_description Lump
_exptl_crystal_F_000 512
_exptl_crystal_size_max 0.20
_exptl_crystal_size_mid 0.15
_exptl_crystal_size_min 0.13
_refine_diff_density_max 0.740
_refine_diff_density_min -0.772
_refine_diff_density_rms 0.061
_refine_ls_extinction_method none
_refine_ls_goodness_of_fit_ref 1.057
_refine_ls_hydrogen_treatment constr
_refine_ls_matrix_type full
_refine_ls_number_parameters 301
_refine_ls_number_reflns 4666
_refine_ls_number_restraints 33
_refine_ls_restrained_S_all 1.059
_refine_ls_R_factor_all 0.1012
_refine_ls_R_factor_gt 0.0646
_refine_ls_shift/su_max 0.001
_refine_ls_shift/su_mean 0.000
_refine_ls_structure_factor_coef Fsqd
_refine_ls_weighting_details 'w=1/[\s^2^(Fo^2^)+(0.0613P)^2^+1.9430P] where P=(Fo^2^+2Fc^2^)/3'
_refine_ls_weighting_scheme calc
_refine_ls_wR_factor_gt 0.1641
_refine_ls_wR_factor_ref 0.1803
_reflns_Friedel_coverage 0.000
_reflns_number_gt 3017
_reflns_number_total 4666
_reflns_threshold_expression 'I > 2\s(I)'
_cod_data_source_file ol6b00603_si_001.cif
_cod_data_source_block mo_151012_0m
_cod_depositor_comments
;
The following automatic conversions were performed:

'_exptl_crystal_density_meas' value 'not measured' was changed to '?'
- the value is perceived as not measured.

Automatic conversion script
Id: cif_fix_values 4268 2015-11-12 08:31:59Z antanas 
;
_cod_database_code 1543002
_shelx_space_group_comment
;
The symmetry employed for this shelxl refinement is uniquely defined
by the following loop, which should always be used as a source of
symmetry information in preference to the above space-group names.
They are only intended as comments.
;
_shelxl_version_number 2014/6

loop_
_space_group_symop_operation_xyz
'x, y, z'
'-x, -y, -z'

loop_
_atom_site_label
_atom_site_type_symbol
_atom_site_fract_x
_atom_site_fract_y
_atom_site_fract_z
_atom_site_U_iso_or_equiv
_atom_site_adp_type
_atom_site_occupancy
_atom_site_site_symmetry_order
_atom_site_calc_flag
_atom_site_refinement_flags_posn
_atom_site_refinement_flags_adp
_atom_site_refinement_flags_occupancy
_atom_site_disorder_assembly
_atom_site_disorder_group
C19 C 1.0230(12) 0.3009(9) 0.3189(6) 0.062(2) Uani 0.782(2) 1 d D U P A 1
H19 H 1.0357 0.3823 0.3677 0.075 Uiso 0.782(2) 1 calc R U P A 1
Br1 Br 1.20109(9) 0.22017(9) 0.31652(8) 0.0961(4) Uani 0.782(2) 1 d D U P A 1
C19' C 1.035(6) 0.289(3) 0.282(3) 0.077(5) Uani 0.218(2) 1 d D U P A 2
H19' H 1.1019 0.2361 0.2531 0.093 Uiso 0.218(2) 1 calc R U P A 2
Br1' Br 1.1174(5) 0.4530(4) 0.3787(3) 0.1178(17) Uani 0.218(2) 1 d D U P A 2
C1 C 1.1784(7) -0.4246(6) 0.1376(5) 0.0805(17) Uani 1 1 d . . . . .
H1A H 1.2248 -0.4463 0.0763 0.121 Uiso 1 1 calc R U . . .
H1B H 1.1331 -0.5056 0.1546 0.121 Uiso 1 1 calc R U . . .
H1C H 1.2606 -0.3700 0.1943 0.121 Uiso 1 1 calc R U . . .
C2 C 1.0472(6) -0.3490(5) 0.1179(4) 0.0585(12) Uani 1 1 d . . . . .
C3 C 0.9011(7) -0.3806(5) 0.1485(4) 0.0661(14) Uani 1 1 d . . . . .
H3 H 0.8838 -0.4498 0.1810 0.079 Uiso 1 1 calc R U . . .
C4 C 0.7791(6) -0.3124(5) 0.1322(4) 0.0594(12) Uani 1 1 d . . . . .
H4 H 0.6816 -0.3353 0.1538 0.071 Uiso 1 1 calc R U . . .
C5 C 0.8044(6) -0.2100(4) 0.0836(3) 0.0476(10) Uani 1 1 d . . . . .
C6 C 0.6934(5) 0.0220(4) 0.1768(3) 0.0450(10) Uani 1 1 d . . . . .
H6 H 0.6004 0.0648 0.1750 0.054 Uiso 1 1 calc R U . . .
C7 C 0.7132(6) -0.0254(4) 0.2768(3) 0.0475(10) Uani 1 1 d . . . . .
C8 C 0.5710(5) -0.0730(4) 0.3208(3) 0.0416(9) Uani 1 1 d . . . . .
C9 C 0.4161(5) -0.0579(4) 0.2888(3) 0.0478(10) Uani 1 1 d . . . . .
H9 H 0.3968 -0.0171 0.2350 0.057 Uiso 1 1 calc R U . . .
C10 C 0.2904(5) -0.1017(5) 0.3346(3) 0.0508(11) Uani 1 1 d . . . . .
H10 H 0.1881 -0.0879 0.3134 0.061 Uiso 1 1 calc R U . . .
C11 C 0.3158(5) -0.1662(4) 0.4123(3) 0.0484(10) Uani 1 1 d . . . . .
C12 C 0.0454(6) -0.1906(7) 0.4392(4) 0.0773(16) Uani 1 1 d . . . . .
H12A H 0.0536 -0.0968 0.4445 0.116 Uiso 1 1 calc R U . . .
H12B H -0.0179 -0.2168 0.4879 0.116 Uiso 1 1 calc R U . . .
H12C H -0.0056 -0.2410 0.3700 0.116 Uiso 1 1 calc R U . . .
C13 C 1.0690(6) -0.2466(5) 0.0702(4) 0.0621(13) Uani 1 1 d . . . . .
H13 H 1.1668 -0.2233 0.0490 0.075 Uiso 1 1 calc R U . . .
C14 C 0.9503(6) -0.1772(5) 0.0529(4) 0.0565(12) Uani 1 1 d . . . . .
H14 H 0.9685 -0.1080 0.0204 0.068 Uiso 1 1 calc R U . . .
C15 C 0.4698(6) -0.1828(5) 0.4452(3) 0.0524(11) Uani 1 1 d . . . . .
H15 H 0.4879 -0.2259 0.4977 0.063 Uiso 1 1 calc R U . . .
C16 C 0.5950(6) -0.1360(4) 0.4007(3) 0.0506(11) Uani 1 1 d . . . . .
H16 H 0.6982 -0.1465 0.4242 0.061 Uiso 1 1 calc R U . . .
C17 C 0.8405(6) 0.1238(5) 0.1717(4) 0.0566(12) Uani 1 1 d . . . . .
H17A H 0.9333 0.0824 0.1741 0.068 Uiso 1 1 calc R U . . .
H17B H 0.8234 0.1459 0.1053 0.068 Uiso 1 1 calc R U . . .
C18 C 0.8797(6) 0.2523(5) 0.2571(4) 0.0559(11) Uani 1 1 d . . . . .
C20 C 0.7512(6) 0.3299(4) 0.2722(4) 0.0529(11) Uani 1 1 d . . . . .
C21 C 0.6416(6) 0.3339(5) 0.1885(4) 0.0660(13) Uani 1 1 d . . . . .
H21 H 0.6439 0.2831 0.1225 0.079 Uiso 1 1 calc R U . . .
C22 C 0.5277(7) 0.4129(5) 0.2016(5) 0.0774(16) Uani 1 1 d . . . . .
H22 H 0.4534 0.4140 0.1447 0.093 Uiso 1 1 calc R U . . .
C23 C 0.5251(8) 0.4881(6) 0.2972(6) 0.0898(19) Uani 1 1 d . . . . .
H23 H 0.4510 0.5431 0.3055 0.108 Uiso 1 1 calc R U . . .
C24 C 0.6302(9) 0.4840(6) 0.3816(5) 0.0905(19) Uani 1 1 d . . . . .
H24 H 0.6254 0.5345 0.4473 0.109 Uiso 1 1 calc R U . . .
C25 C 0.7436(7) 0.4056(6) 0.3705(4) 0.0734(15) Uani 1 1 d . . . . .
H25 H 0.8148 0.4032 0.4284 0.088 Uiso 1 1 calc R U . . .
O1 O 0.2010(4) -0.2160(4) 0.4614(3) 0.0676(10) Uani 1 1 d . . . . .
O2 O 0.8497(4) -0.0254(4) 0.3168(3) 0.0646(9) Uani 1 1 d . . . . .
O3 O 0.6697(4) -0.0686(3) -0.0239(2) 0.0639(9) Uani 1 1 d . . . . .
O4 O 0.5010(4) -0.2035(3) 0.0661(2) 0.0605(8) Uani 1 1 d . . . . .
S1 S 0.65199(14) -0.12059(11) 0.06451(8) 0.0485(3) Uani 1 1 d . . . . .

loop_
_atom_site_aniso_label
_atom_site_aniso_U_11
_atom_site_aniso_U_22
_atom_site_aniso_U_33
_atom_site_aniso_U_23
_atom_site_aniso_U_13
_atom_site_aniso_U_12
C19 0.052(4) 0.062(4) 0.077(5) 0.023(4) 0.017(4) 0.011(3)
Br1 0.0502(5) 0.0971(6) 0.1325(8) 0.0188(5) 0.0063(4) 0.0150(4)
C19' 0.059(8) 0.074(7) 0.096(9) 0.024(7) 0.018(9) 0.002(7)
Br1' 0.093(3) 0.120(3) 0.109(3) 0.000(2) 0.0008(19) -0.007(2)
C1 0.082(4) 0.063(3) 0.097(4) 0.019(3) -0.001(3) 0.031(3)
C2 0.062(3) 0.052(3) 0.061(3) 0.014(2) 0.002(2) 0.020(2)
C3 0.073(4) 0.049(3) 0.084(4) 0.035(3) 0.009(3) 0.014(2)
C4 0.053(3) 0.055(3) 0.077(3) 0.033(3) 0.017(2) 0.008(2)
C5 0.055(3) 0.043(2) 0.048(2) 0.0170(19) 0.008(2) 0.012(2)
C6 0.045(2) 0.046(2) 0.052(2) 0.0195(19) 0.0133(19) 0.0173(19)
C7 0.051(3) 0.045(2) 0.047(2) 0.0125(19) 0.002(2) 0.015(2)
C8 0.046(2) 0.039(2) 0.040(2) 0.0094(17) 0.0036(17) 0.0131(18)
C9 0.049(3) 0.056(3) 0.042(2) 0.0192(19) 0.0040(19) 0.015(2)
C10 0.042(3) 0.066(3) 0.049(2) 0.022(2) 0.0043(19) 0.018(2)
C11 0.050(3) 0.050(2) 0.046(2) 0.0144(19) 0.009(2) 0.011(2)
C12 0.052(3) 0.118(5) 0.077(4) 0.044(3) 0.022(3) 0.026(3)
C13 0.057(3) 0.065(3) 0.076(3) 0.030(3) 0.023(2) 0.022(2)
C14 0.065(3) 0.056(3) 0.063(3) 0.031(2) 0.024(2) 0.021(2)
C15 0.058(3) 0.058(3) 0.052(3) 0.027(2) 0.011(2) 0.022(2)
C16 0.046(3) 0.055(3) 0.055(3) 0.020(2) 0.003(2) 0.021(2)
C17 0.057(3) 0.056(3) 0.064(3) 0.024(2) 0.022(2) 0.014(2)
C18 0.057(3) 0.048(3) 0.067(3) 0.025(2) 0.013(2) 0.009(2)
C20 0.053(3) 0.038(2) 0.070(3) 0.022(2) 0.010(2) 0.006(2)
C21 0.066(3) 0.050(3) 0.076(3) 0.016(2) 0.001(3) 0.008(2)
C22 0.064(4) 0.056(3) 0.108(5) 0.022(3) -0.004(3) 0.014(3)
C23 0.082(4) 0.066(4) 0.130(6) 0.026(4) 0.023(4) 0.034(3)
C24 0.107(5) 0.083(4) 0.091(4) 0.018(3) 0.026(4) 0.043(4)
C25 0.085(4) 0.073(3) 0.073(4) 0.028(3) 0.019(3) 0.028(3)
O1 0.055(2) 0.095(3) 0.072(2) 0.047(2) 0.0205(17) 0.0243(19)
O2 0.047(2) 0.084(2) 0.068(2) 0.0342(18) 0.0037(16) 0.0137(17)
O3 0.081(2) 0.074(2) 0.0501(18) 0.0314(16) 0.0136(16) 0.0315(19)
O4 0.0468(19) 0.065(2) 0.065(2) 0.0121(16) 0.0056(15) 0.0086(15)
S1 0.0482(7) 0.0533(6) 0.0469(6) 0.0174(5) 0.0055(5) 0.0148(5)

loop_
_atom_type_symbol
_atom_type_description
_atom_type_scat_dispersion_real
_atom_type_scat_dispersion_imag
_atom_type_scat_source
C C 0.0033 0.0016 'International Tables Vol C Tables 4.2.6.8 and 6.1.1.4'
H H 0.0000 0.0000 'International Tables Vol C Tables 4.2.6.8 and 6.1.1.4'
O O 0.0106 0.0060 'International Tables Vol C Tables 4.2.6.8 and 6.1.1.4'
S S 0.1246 0.1234 'International Tables Vol C Tables 4.2.6.8 and 6.1.1.4'
Br Br -0.2901 2.4595 'International Tables Vol C Tables 4.2.6.8 and 6.1.1.4'

loop_
_geom_angle_atom_site_label_1
_geom_angle_atom_site_label_2
_geom_angle_atom_site_label_3
_geom_angle
C18 C19 Br1 125.8(6)
C18 C19 H19 117.1
Br1 C19 H19 117.1
C18 C19' Br1' 117(3)
C18 C19' H19' 121.6
Br1' C19' H19' 121.6
C2 C1 H1A 109.5
C2 C1 H1B 109.5
H1A C1 H1B 109.5
C2 C1 H1C 109.5
H1A C1 H1C 109.5
H1B C1 H1C 109.5
C13 C2 C3 117.6(4)
C13 C2 C1 121.7(5)
C3 C2 C1 120.8(5)
C2 C3 C4 122.1(4)
C2 C3 H3 119.0
C4 C3 H3 119.0
C5 C4 C3 119.1(5)
C5 C4 H4 120.5
C3 C4 H4 120.5
C14 C5 C4 119.4(4)
C14 C5 S1 121.0(3)
C4 C5 S1 119.6(4)
C17 C6 C7 112.4(4)
C17 C6 S1 110.2(3)
C7 C6 S1 109.8(3)
C17 C6 H6 108.1
C7 C6 H6 108.1
S1 C6 H6 108.1
O2 C7 C8 121.6(4)
O2 C7 C6 117.4(4)
C8 C7 C6 121.0(4)
C9 C8 C16 117.7(4)
C9 C8 C7 124.6(4)
C16 C8 C7 117.7(4)
C10 C9 C8 121.5(4)
C10 C9 H9 119.2
C8 C9 H9 119.2
C9 C10 C11 120.0(4)
C9 C10 H10 120.0
C11 C10 H10 120.0
O1 C11 C10 125.2(4)
O1 C11 C15 115.4(4)
C10 C11 C15 119.4(4)
O1 C12 H12A 109.5
O1 C12 H12B 109.5
H12A C12 H12B 109.5
O1 C12 H12C 109.5
H12A C12 H12C 109.5
H12B C12 H12C 109.5
C2 C13 C14 121.7(5)
C2 C13 H13 119.1
C14 C13 H13 119.1
C13 C14 C5 120.2(4)
C13 C14 H14 119.9
C5 C14 H14 119.9
C16 C15 C11 120.1(4)
C16 C15 H15 119.9
C11 C15 H15 119.9
C15 C16 C8 121.2(4)
C15 C16 H16 119.4
C8 C16 H16 119.4
C18 C17 C6 115.1(4)
C18 C17 H17A 108.5
C6 C17 H17A 108.5
C18 C17 H17B 108.5
C6 C17 H17B 108.5
H17A C17 H17B 107.5
C19' C18 C20 130.9(18)
C19 C18 C20 118.0(6)
C19' C18 C17 107.7(15)
C19 C18 C17 123.9(6)
C20 C18 C17 118.1(4)
C21 C20 C25 118.4(5)
C21 C20 C18 120.6(5)
C25 C20 C18 120.9(4)
C20 C21 C22 120.8(5)
C20 C21 H21 119.6
C22 C21 H21 119.6
C23 C22 C21 119.9(6)
C23 C22 H22 120.1
C21 C22 H22 120.1
C22 C23 C24 120.5(6)
C22 C23 H23 119.7
C24 C23 H23 119.7
C23 C24 C25 120.5(6)
C23 C24 H24 119.7
C25 C24 H24 119.7
C24 C25 C20 119.9(6)
C24 C25 H25 120.0
C20 C25 H25 120.0
C11 O1 C12 118.3(4)
O3 S1 O4 119.0(2)
O3 S1 C5 108.6(2)
O4 S1 C5 108.1(2)
O3 S1 C6 106.9(2)
O4 S1 C6 107.6(2)
C5 S1 C6 106.0(2)

loop_
_geom_bond_atom_site_label_1
_geom_bond_atom_site_label_2
_geom_bond_distance
C19 C18 1.330(11)
C19 Br1 1.869(11)
C19 H19 0.9300
C19' C18 1.29(4)
C19' Br1' 1.86(2)
C19' H19' 0.9300
C1 C2 1.512(7)
C1 H1A 0.9600
C1 H1B 0.9600
C1 H1C 0.9600
C2 C13 1.368(7)
C2 C3 1.376(7)
C3 C4 1.386(7)
C3 H3 0.9300
C4 C5 1.379(6)
C4 H4 0.9300
C5 C14 1.378(6)
C5 S1 1.759(4)
C6 C17 1.521(6)
C6 C7 1.534(6)
C6 S1 1.813(4)
C6 H6 0.9800
C7 O2 1.219(5)
C7 C8 1.480(6)
C8 C9 1.386(6)
C8 C16 1.394(6)
C9 C10 1.370(6)
C9 H9 0.9300
C10 C11 1.381(6)
C10 H10 0.9300
C11 O1 1.350(5)
C11 C15 1.386(6)
C12 O1 1.409(6)
C12 H12A 0.9600
C12 H12B 0.9600
C12 H12C 0.9600
C13 C14 1.374(7)
C13 H13 0.9300
C14 H14 0.9300
C15 C16 1.367(6)
C15 H15 0.9300
C16 H16 0.9300
C17 C18 1.511(7)
C17 H17A 0.9700
C17 H17B 0.9700
C18 C20 1.488(7)
C20 C21 1.377(7)
C20 C25 1.393(7)
C21 C22 1.389(8)
C21 H21 0.9300
C22 C23 1.351(9)
C22 H22 0.9300
C23 C24 1.363(9)
C23 H23 0.9300
C24 C25 1.380(8)
C24 H24 0.9300
C25 H25 0.9300
O3 S1 1.430(3)
O4 S1 1.431(3)
